data_4317981
loop_
_publ_author_name
'John M. Rowland'
'Marilyn M. Olmstead'
'Pradip K. Mascharak'

_publ_section_title
;
 Unusual Reactivity of Methylene Group Adjacent to Pyridine-2-Carboxamido
 Moiety in Iron(III) and Cobalt(III) Complexes
;
_journal_name_full 'Inorganic Chemistry'
_journal_page_first 2754
_journal_page_last 2760
_journal_paper_doi 10.1021/ic011197e
_journal_volume 41
_journal_year 2002
_chemical_formula_sum 'C24 H20 B Cl0 F4 Fe N6 O2'
_chemical_formula_weight 567.12
_chemical_name_common '[Fe(pmp)2]BF4'
_chemical_name_systematic
;

  ?

;
_space_group_IT_number 7
_symmetry_cell_setting monoclinic
_symmetry_space_group_name_Hall 'P -2yac'
_symmetry_space_group_name_H-M 'P 1 n 1'
_atom_sites_solution_hydrogens geom
_atom_sites_solution_primary direct
_atom_sites_solution_secondary difmap
_audit_creation_method SHELXL-97
_cell_angle_alpha 90.00
_cell_angle_beta 99.972(7)
_cell_angle_gamma 90.00
_cell_formula_units_Z 2
_cell_length_a 8.6168(16)
_cell_length_b 8.8823(16)
_cell_length_c 15.505(3)
_cell_measurement_reflns_used 675
_cell_measurement_temperature 91(2)
_cell_measurement_theta_max 29.2
_cell_measurement_theta_min 2.5
_cell_volume 1168.8(4)
_computing_cell_refinement 'Bruker SMART'
_computing_data_collection 'Bruker SMART'
_computing_data_reduction 'Bruker SAINT'
_computing_molecular_graphics 'SHELXTL 5, XP (Sheldrick, 1994)'
_computing_publication_material 'SHELXS-97 (Sheldrick, 1990)'
_computing_structure_refinement 'SHELXL-97 (Sheldrick, 1997)'
_computing_structure_solution 'SHELXS-97 (Sheldrick, 1990)'
_diffrn_ambient_temperature 91(2)
_diffrn_detector_area_resol_mean 8.3
_diffrn_measured_fraction_theta_full 0.993
_diffrn_measured_fraction_theta_max 0.993
_diffrn_measurement_device_type 'Bruker SMART 1000'
_diffrn_measurement_method \w
_diffrn_radiation_monochromator graphite
_diffrn_radiation_source 'normal-focus sealed tube'
_diffrn_radiation_type MoK\a
_diffrn_radiation_wavelength 0.71073
_diffrn_reflns_av_R_equivalents 0.045
_diffrn_reflns_av_sigmaI/netI 0.088
_diffrn_reflns_limit_h_max 12
_diffrn_reflns_limit_h_min -11
_diffrn_reflns_limit_k_max 12
_diffrn_reflns_limit_k_min -12
_diffrn_reflns_limit_l_max 21
_diffrn_reflns_limit_l_min -21
_diffrn_reflns_number 10616
_diffrn_reflns_theta_full 30.00
_diffrn_reflns_theta_max 30.00
_diffrn_reflns_theta_min 2.29
_exptl_absorpt_coefficient_mu 0.714
_exptl_absorpt_correction_T_max 0.965
_exptl_absorpt_correction_T_min 0.900
_exptl_absorpt_correction_type none
_exptl_crystal_colour red
_exptl_crystal_density_diffrn 1.611
_exptl_crystal_density_method 'not measured'
_exptl_crystal_description plate
_exptl_crystal_F_000 578
_exptl_crystal_size_max 0.15
_exptl_crystal_size_mid 0.07
_exptl_crystal_size_min 0.05
_refine_diff_density_max 0.569
_refine_diff_density_min -0.552
_refine_diff_density_rms 0.086
_refine_ls_abs_structure_details 'Flack H D (1983), Acta Cryst. A39, 876-881'
_refine_ls_abs_structure_Flack 0.23(2)
_refine_ls_extinction_method none
_refine_ls_goodness_of_fit_ref 1.017
_refine_ls_hydrogen_treatment mixed
_refine_ls_matrix_type full
_refine_ls_number_parameters 357
_refine_ls_number_reflns 6356
_refine_ls_number_restraints 19
_refine_ls_restrained_S_all 1.038
_refine_ls_R_factor_all 0.0840
_refine_ls_R_factor_gt 0.0567
_refine_ls_shift/su_max 0.003
_refine_ls_shift/su_mean 0.000
_refine_ls_structure_factor_coef Fsqd
_refine_ls_weighting_details 'calc w=1/[\s^2^(Fo^2^)+(0.0519P)^2^+0.7953P] where P=(Fo^2^+2Fc^2^)/3'
_refine_ls_weighting_scheme calc
_refine_ls_wR_factor_gt 0.1191
_refine_ls_wR_factor_ref 0.1324
_reflns_number_gt 4861
_reflns_number_total 6356
_reflns_threshold_expression I>2\s(I)
_cod_data_source_file ic011197e_2.cif
_cod_data_source_block mn1256
_cod_original_sg_symbol_H-M 'P n'
_cod_database_code 4317981

loop_
_symmetry_equiv_pos_as_xyz
'x, y, z'
'x+1/2, -y, z+1/2'

loop_
_atom_site_label
_atom_site_type_symbol
_atom_site_fract_x
_atom_site_fract_y
_atom_site_fract_z
_atom_site_U_iso_or_equiv
_atom_site_adp_type
_atom_site_occupancy
_atom_site_symmetry_multiplicity
_atom_site_calc_flag
_atom_site_refinement_flags
_atom_site_disorder_assembly
_atom_site_disorder_group
Fe1 Fe 0.79633(5) 1.09505(6) 0.89267(4) 0.01747(13) Uani 1 1 d . . .
O1 O 0.6976(6) 0.9305(6) 1.1135(3) 0.0282(14) Uani 0.637(9) 1 d PD A 1
O2 O 0.6314(4) 1.1754(4) 0.6393(2) 0.0317(11) Uani 0.915(8) 1 d PD B 1
N1 N 0.7140(4) 0.8861(4) 0.8921(2) 0.0211(7) Uani 1 1 d . . .
N2 N 0.7981(5) 1.0774(4) 1.0141(3) 0.0202(8) Uani 1 1 d . A .
N3 N 0.8881(4) 1.2942(4) 0.9287(2) 0.0187(7) Uani 1 1 d . . .
N4 N 0.5814(4) 1.1794(4) 0.8620(2) 0.0202(7) Uani 1 1 d . . .
N5 N 0.7879(5) 1.1136(4) 0.7705(3) 0.0204(8) Uani 1 1 d . B .
N6 N 1.0064(4) 1.0123(4) 0.8869(2) 0.0179(7) Uani 1 1 d . . .
C1 C 0.6853(5) 0.7923(5) 0.8243(3) 0.0262(9) Uani 1 1 d . . .
H1 H 0.7023 0.8254 0.7684 0.031 Uiso 1 1 calc R . .
C2 C 0.6311(5) 0.6470(5) 0.8337(3) 0.0309(10) Uani 1 1 d . . .
H2 H 0.6134 0.5806 0.7849 0.037 Uiso 1 1 calc R . .
C3 C 0.6026(5) 0.5994(5) 0.9157(4) 0.0325(10) Uani 1 1 d . . .
H3 H 0.5638 0.5010 0.9233 0.039 Uiso 1 1 calc R . .
C4 C 0.6320(5) 0.6979(5) 0.9847(3) 0.0317(10) Uani 1 1 d . . .
H4 H 0.6125 0.6692 1.0409 0.038 Uiso 1 1 calc R . .
C5 C 0.6907(5) 0.8400(5) 0.9715(3) 0.0244(9) Uani 1 1 d . A .
C6 C 0.7318(5) 0.9520(5) 1.0444(3) 0.0288(10) Uani 1 1 d D . .
H6A H 0.8045 0.9075 1.0916 0.035 Uiso 0.36 1 d P A 2
H6B H 0.6383 0.9797 1.0667 0.035 Uiso 0.36 1 d P A 2
C7 C 0.8584(7) 1.1946(6) 1.0699(3) 0.0381(12) Uani 1 1 d D . .
H7A H 0.7784 1.2329 1.1005 0.046 Uiso 0.64 1 d P . .
H7B H 0.9446 1.1587 1.1133 0.046 Uiso 0.64 1 d P . .
O1B O 0.9139(11) 1.1856(11) 1.1505(5) 0.031(3) Uiso 0.363(9) 1 d PD A 2
C8 C 0.9145(6) 1.3167(5) 1.0160(3) 0.0278(9) Uani 1 1 d . A .
C9 C 0.9918(7) 1.4456(6) 1.0520(3) 0.0404(13) Uani 1 1 d . . .
H9 H 1.0112 1.4595 1.1137 0.048 Uiso 1 1 calc R A .
C10 C 1.0405(6) 1.5537(5) 0.9981(3) 0.0344(11) Uani 1 1 d . A .
H10 H 1.0935 1.6420 1.0220 0.041 Uiso 1 1 calc R . .
C11 C 1.0101(5) 1.5299(5) 0.9090(3) 0.0249(9) Uani 1 1 d . . .
H11 H 1.0411 1.6025 0.8703 0.030 Uiso 1 1 calc R A .
C12 C 0.9340(4) 1.3989(5) 0.8763(3) 0.0188(7) Uani 1 1 d . A .
H12 H 0.9138 1.3831 0.8148 0.023 Uiso 1 1 calc R . .
C13 C 0.4811(5) 1.2122(5) 0.9164(3) 0.0241(8) Uani 1 1 d . . .
H13 H 0.5096 1.1884 0.9768 0.029 Uiso 1 1 calc R . .
C14 C 0.3367(5) 1.2799(5) 0.8867(3) 0.0286(10) Uani 1 1 d . . .
H14 H 0.2671 1.3008 0.9265 0.034 Uiso 1 1 calc R . .
C15 C 0.2948(5) 1.3164(5) 0.8000(3) 0.0317(10) Uani 1 1 d . . .
H15 H 0.1971 1.3646 0.7790 0.038 Uiso 1 1 calc R . .
C16 C 0.3995(5) 1.2809(5) 0.7427(3) 0.0275(9) Uani 1 1 d . . .
H16 H 0.3740 1.3043 0.6821 0.033 Uiso 1 1 calc R . .
C17 C 0.5388(5) 1.2119(5) 0.7762(3) 0.0224(8) Uani 1 1 d . B .
C18 C 0.6596(5) 1.1667(5) 0.7196(3) 0.0242(9) Uani 1 1 d D . .
H18A H 0.6866 1.2533 0.6876 0.029 Uiso 0.09 1 d P B 2
H18B H 0.6157 1.0918 0.6778 0.029 Uiso 0.09 1 d P B 2
C19 C 0.9205(5) 1.0602(5) 0.7326(3) 0.0261(9) Uani 1 1 d D . .
H19A H 0.8866 0.9827 0.6896 0.031 Uiso 0.91 1 d P . .
H19B H 0.9650 1.1410 0.7035 0.031 Uiso 0.91 1 d P . .
O2B O 0.934(4) 1.081(4) 0.6564(12) 0.028(10) Uiso 0.085(8) 1 d PD B 2
C20 C 1.0412(5) 0.9973(5) 0.8060(3) 0.0194(8) Uani 1 1 d . B .
C21 C 1.1785(5) 0.9274(5) 0.7924(3) 0.0259(9) Uani 1 1 d . . .
H21 H 1.2016 0.9175 0.7349 0.031 Uiso 1 1 calc R B .
C22 C 1.2811(5) 0.8724(5) 0.8634(3) 0.0294(10) Uani 1 1 d . B .
H22 H 1.3745 0.8220 0.8550 0.035 Uiso 1 1 calc R . .
C23 C 1.2480(5) 0.8907(5) 0.9464(3) 0.0252(9) Uani 1 1 d . . .
H23 H 1.3197 0.8562 0.9960 0.030 Uiso 1 1 calc R B .
C24 C 1.1079(5) 0.9607(5) 0.9565(3) 0.0212(8) Uani 1 1 d . B .
H24 H 1.0833 0.9723 1.0135 0.025 Uiso 1 1 calc R . .
B1 B 0.4459(8) 0.4128(8) 1.1458(4) 0.0566(18) Uiso 1 1 d D . .
F1 F 0.4629(12) 0.3994(11) 1.0661(5) 0.0390(19) Uiso 0.36 1 d PD C 1
F2 F 0.4507(11) 0.5804(10) 1.1631(6) 0.068(2) Uiso 0.45 1 d PD C 2
F3 F 0.6060(10) 0.4123(11) 1.1906(6) 0.081(2) Uiso 0.55 1 d PD C 3
F4 F 0.4523(15) 0.2541(13) 1.1195(8) 0.071(3) Uiso 0.33 1 d PD C 4
F5 F 0.3211(15) 0.425(2) 1.1893(9) 0.068(3) Uiso 0.32 1 d PD C 5
F6 F 0.5461(17) 0.3759(16) 1.2177(8) 0.074(4) Uiso 0.33 1 d PD C 6
F7 F 0.4087(9) 0.4753(9) 1.0641(5) 0.0606(18) Uiso 0.52 1 d PD C 7
F8 F 0.3320(15) 0.2856(15) 1.1295(9) 0.080(4) Uiso 0.33 1 d PD C 8
F9 F 0.3333(18) 0.514(2) 1.1719(10) 0.070(4) Uiso 0.27 1 d PD C 9
F10 F 0.530(3) 0.427(3) 1.0834(15) 0.093(8) Uiso 0.21 1 d PD C 10
F11 F 0.3730(16) 0.3481(16) 1.1984(8) 0.070(3) Uiso 0.33 1 d PD C 11

loop_
_atom_site_aniso_label
_atom_site_aniso_U_11
_atom_site_aniso_U_22
_atom_site_aniso_U_33
_atom_site_aniso_U_23
_atom_site_aniso_U_13
_atom_site_aniso_U_12
Fe1 0.0177(2) 0.0156(2) 0.0195(2) 0.0005(3) 0.00417(17) 0.0005(3)
O1 0.038(3) 0.030(3) 0.020(2) 0.0033(19) 0.015(2) 0.002(2)
O2 0.035(2) 0.039(2) 0.0191(17) 0.0014(14) -0.0015(14) 0.0003(17)
N1 0.0134(15) 0.0171(17) 0.0331(19) 0.0003(14) 0.0049(13) 0.0011(13)
N2 0.0210(19) 0.0203(18) 0.0204(19) 0.0049(15) 0.0061(15) 0.0017(14)
N3 0.0203(16) 0.0130(15) 0.0232(16) 0.0000(13) 0.0046(12) 0.0022(13)
N4 0.0194(16) 0.0153(16) 0.0253(17) -0.0017(14) 0.0021(13) -0.0024(13)
N5 0.0225(19) 0.0200(19) 0.0176(18) -0.0030(14) 0.0008(15) 0.0029(15)
N6 0.0181(16) 0.0175(16) 0.0191(15) -0.0012(13) 0.0062(13) -0.0008(13)
C1 0.0201(19) 0.022(2) 0.035(2) -0.0045(18) 0.0002(16) 0.0011(17)
C2 0.023(2) 0.0152(19) 0.052(3) -0.007(2) -0.0009(19) 0.0009(17)
C3 0.023(2) 0.018(2) 0.055(3) 0.007(2) 0.0015(19) -0.0001(19)
C4 0.025(2) 0.021(2) 0.052(3) 0.013(2) 0.012(2) 0.0018(18)
C5 0.0208(19) 0.021(2) 0.032(2) 0.0037(18) 0.0086(16) 0.0014(17)
C6 0.027(2) 0.023(2) 0.038(3) 0.0041(19) 0.0099(19) 0.0060(18)
C7 0.068(4) 0.027(2) 0.020(2) -0.0032(19) 0.011(2) -0.007(2)
C8 0.041(2) 0.019(2) 0.022(2) 0.0018(17) 0.0047(18) -0.0006(19)
C9 0.068(4) 0.026(2) 0.025(2) -0.0020(19) 0.001(2) -0.007(2)
C10 0.043(3) 0.018(2) 0.040(3) -0.0032(19) 0.001(2) -0.006(2)
C11 0.022(2) 0.022(2) 0.031(2) 0.0043(18) 0.0061(17) -0.0021(17)
C12 0.0166(17) 0.0186(18) 0.0217(17) 0.0019(16) 0.0044(14) 0.0021(16)
C13 0.023(2) 0.0168(19) 0.033(2) 0.0035(17) 0.0066(16) -0.0027(16)
C14 0.020(2) 0.021(2) 0.044(3) -0.006(2) 0.005(2) -0.0001(16)
C15 0.0167(19) 0.026(2) 0.049(3) -0.002(2) -0.0039(18) 0.0011(18)
C16 0.0179(19) 0.027(2) 0.034(2) -0.0005(19) -0.0035(17) -0.0026(17)
C17 0.0206(19) 0.021(2) 0.024(2) -0.0037(16) -0.0010(15) -0.0048(16)
C18 0.023(2) 0.027(2) 0.021(2) -0.0027(17) -0.0021(16) -0.0002(18)
C19 0.026(2) 0.034(2) 0.0181(19) 0.0013(17) 0.0026(15) 0.0035(18)
C20 0.0191(18) 0.0185(18) 0.0206(19) -0.0008(15) 0.0038(15) -0.0005(15)
C21 0.027(2) 0.025(2) 0.029(2) 0.0015(17) 0.0135(17) -0.0002(17)
C22 0.019(2) 0.028(2) 0.043(3) 0.0011(18) 0.012(2) 0.0044(18)
C23 0.0206(19) 0.023(2) 0.031(2) 0.0078(18) 0.0012(16) -0.0004(18)
C24 0.0214(19) 0.0192(19) 0.0231(19) 0.0030(16) 0.0046(15) -0.0024(16)

loop_
_atom_type_symbol
_atom_type_description
_atom_type_scat_dispersion_real
_atom_type_scat_dispersion_imag
_atom_type_scat_source
C C 0.0033 0.0016 'International Tables Vol C Tables 4.2.6.8 and 6.1.1.4'
H H 0.0000 0.0000 'International Tables Vol C Tables 4.2.6.8 and 6.1.1.4'
N N 0.0061 0.0033 'International Tables Vol C Tables 4.2.6.8 and 6.1.1.4'
O O 0.0106 0.0060 'International Tables Vol C Tables 4.2.6.8 and 6.1.1.4'
Cl Cl 0.1484 0.1585 'International Tables Vol C Tables 4.2.6.8 and 6.1.1.4'
Fe Fe 0.3463 0.8444 'International Tables Vol C Tables 4.2.6.8 and 6.1.1.4'
B B 0.0013 0.0007 'International Tables Vol C Tables 4.2.6.8 and 6.1.1.4'
F F 0.0171 0.0103 'International Tables Vol C Tables 4.2.6.8 and 6.1.1.4'

loop_
_geom_angle_atom_site_label_1
_geom_angle_atom_site_label_2
_geom_angle_atom_site_label_3
_geom_angle
_geom_angle_site_symmetry_1
_geom_angle_site_symmetry_3
_geom_angle_publ_flag
N2 Fe1 N5 178.3(2) . . ?
N2 Fe1 N6 99.54(15) . . ?
N5 Fe1 N6 82.10(16) . . ?
N2 Fe1 N4 96.70(15) . . ?
N5 Fe1 N4 81.65(16) . . ?
N6 Fe1 N4 163.70(13) . . ?
N2 Fe1 N3 81.86(15) . . ?
N5 Fe1 N3 98.60(15) . . ?
N6 Fe1 N3 91.21(14) . . ?
N4 Fe1 N3 92.35(14) . . ?
N2 Fe1 N1 82.41(16) . . ?
N5 Fe1 N1 97.19(15) . . ?
N6 Fe1 N1 88.95(14) . . ?
N4 Fe1 N1 91.94(14) . . ?
N3 Fe1 N1 164.08(14) . . ?
C1 N1 C5 119.7(4) . . ?
C1 N1 Fe1 127.3(3) . . ?
C5 N1 Fe1 113.0(3) . . ?
C6 N2 C7 121.8(4) . . ?
C6 N2 Fe1 118.5(3) . . ?
C7 N2 Fe1 119.6(3) . . ?
C12 N3 C8 119.3(4) . . ?
C12 N3 Fe1 126.5(3) . . ?
C8 N3 Fe1 114.0(3) . . ?
C13 N4 C17 118.6(4) . . ?
C13 N4 Fe1 127.6(3) . . ?
C17 N4 Fe1 113.7(3) . . ?
C18 N5 C19 120.5(4) . . ?
C18 N5 Fe1 120.6(3) . . ?
C19 N5 Fe1 118.8(3) . . ?
C20 N6 C24 119.6(3) . . ?
C20 N6 Fe1 115.8(3) . . ?
C24 N6 Fe1 124.4(3) . . ?
N1 C1 C2 121.3(4) . . ?
C1 C2 C3 119.3(4) . . ?
C4 C3 C2 118.5(4) . . ?
C3 C4 C5 119.2(4) . . ?
N1 C5 C4 121.9(4) . . ?
N1 C5 C6 115.8(4) . . ?
C4 C5 C6 122.4(4) . . ?
O1 C6 N2 129.0(5) . . ?
O1 C6 C5 121.0(5) . . ?
N2 C6 C5 109.7(4) . . ?
O1B C7 N2 127.1(6) . . ?
O1B C7 C8 119.7(6) . . ?
N2 C7 C8 108.4(4) . . ?
N3 C8 C9 120.7(4) . . ?
N3 C8 C7 116.0(4) . . ?
C9 C8 C7 123.3(4) . . ?
C10 C9 C8 120.1(4) . . ?
C11 C10 C9 118.4(4) . . ?
C10 C11 C12 119.4(4) . . ?
N3 C12 C11 122.1(4) . . ?
N4 C13 C14 121.7(4) . . ?
C15 C14 C13 119.8(4) . . ?
C14 C15 C16 118.5(4) . . ?
C17 C16 C15 118.5(4) . . ?
N4 C17 C16 122.8(4) . . ?
N4 C17 C18 114.5(3) . . ?
C16 C17 C18 122.7(4) . . ?
O2 C18 N5 128.5(4) . . ?
O2 C18 C17 122.0(4) . . ?
N5 C18 C17 109.4(4) . . ?
O2B C19 N5 123.8(17) . . ?
O2B C19 C20 128.0(17) . . ?
N5 C19 C20 107.6(3) . . ?
N6 C20 C21 121.4(4) . . ?
N6 C20 C19 115.5(3) . . ?
C21 C20 C19 123.1(4) . . ?
C22 C21 C20 119.0(4) . . ?
C21 C22 C23 119.9(4) . . ?
C22 C23 C24 118.8(4) . . ?
N6 C24 C23 121.2(4) . . ?
F11 B1 F1 138.1(10) . . ?
F11 B1 F10 158.2(16) . . ?
F1 B1 F10 28.7(12) . . ?
F11 B1 F6 70.5(10) . . ?
F1 B1 F6 128.6(10) . . ?
F10 B1 F6 106.3(15) . . ?
F11 B1 F7 136.5(9) . . ?
F1 B1 F7 35.8(5) . . ?
F10 B1 F7 49.4(13) . . ?
F6 B1 F7 153.0(10) . . ?
F11 B1 F5 35.9(8) . . ?
F1 B1 F5 135.8(9) . . ?
F10 B1 F5 159.6(16) . . ?
F6 B1 F5 93.3(10) . . ?
F7 B1 F5 110.2(9) . . ?
F11 B1 F9 70.4(10) . . ?
F1 B1 F9 122.0(9) . . ?
F10 B1 F9 129.5(16) . . ?
F6 B1 F9 107.0(10) . . ?
F7 B1 F9 86.8(9) . . ?
F5 B1 F9 35.2(8) . . ?
F11 B1 F3 103.4(9) . . ?
F1 B1 F3 102.0(7) . . ?
F10 B1 F3 75.5(14) . . ?
F6 B1 F3 32.9(6) . . ?
F7 B1 F3 120.1(7) . . ?
F5 B1 F3 122.2(9) . . ?
F9 B1 F3 120.4(9) . . ?
F11 B1 F4 77.8(9) . . ?
F1 B1 F4 68.1(7) . . ?
F10 B1 F4 80.6(14) . . ?
F6 B1 F4 86.9(9) . . ?
F7 B1 F4 98.4(7) . . ?
F5 B1 F4 106.5(10) . . ?
F9 B1 F4 137.8(11) . . ?
F3 B1 F4 93.0(8) . . ?
F11 B1 F8 51.1(7) . . ?
F1 B1 F8 87.0(8) . . ?
F10 B1 F8 112.4(15) . . ?
F6 B1 F8 105.6(10) . . ?
F7 B1 F8 96.3(8) . . ?
F5 B1 F8 66.1(9) . . ?
F9 B1 F8 93.9(10) . . ?
F3 B1 F8 129.1(9) . . ?
F4 B1 F8 44.0(7) . . ?
F11 B1 F2 109.7(9) . . ?
F1 B1 F2 105.0(7) . . ?
F10 B1 F2 92.0(14) . . ?
F6 B1 F2 95.7(8) . . ?
F7 B1 F2 76.1(6) . . ?
F5 B1 F2 80.4(9) . . ?
F9 B1 F2 47.9(8) . . ?
F3 B1 F2 85.5(6) . . ?
F4 B1 F2 172.5(8) . . ?
F8 B1 F2 140.8(9) . . ?

loop_
_geom_bond_atom_site_label_1
_geom_bond_atom_site_label_2
_geom_bond_distance
_geom_bond_site_symmetry_2
_geom_bond_publ_flag
Fe1 N2 1.887(4) . ?
Fe1 N5 1.890(4) . ?
Fe1 N6 1.970(3) . ?
Fe1 N4 1.978(3) . ?
Fe1 N3 1.978(3) . ?
Fe1 N1 1.986(3) . ?
O1 C6 1.175(6) . ?
O2 C18 1.229(5) . ?
N1 C1 1.330(5) . ?
N1 C5 1.345(5) . ?
N2 C6 1.371(6) . ?
N2 C7 1.396(6) . ?
N3 C12 1.339(5) . ?
N3 C8 1.348(5) . ?
N4 C13 1.339(5) . ?
N4 C17 1.349(5) . ?
N5 C18 1.329(6) . ?
N5 C19 1.452(6) . ?
N6 C20 1.346(5) . ?
N6 C24 1.347(5) . ?
C1 C2 1.388(6) . ?
C2 C3 1.402(7) . ?
C3 C4 1.371(7) . ?
C4 C5 1.388(6) . ?
C5 C6 1.502(6) . ?
C7 O1B 1.261(9) . ?
C7 C8 1.499(7) . ?
C8 C9 1.392(7) . ?
C9 C10 1.385(7) . ?
C10 C11 1.376(6) . ?
C11 C12 1.388(6) . ?
C13 C14 1.386(6) . ?
C14 C15 1.370(7) . ?
C15 C16 1.408(7) . ?
C16 C17 1.367(6) . ?
C17 C18 1.527(6) . ?
C19 O2B 1.221(16) . ?
C19 C20 1.510(6) . ?
C20 C21 1.384(6) . ?
C21 C22 1.376(6) . ?
C22 C23 1.376(7) . ?
C23 C24 1.391(6) . ?
B1 F11 1.252(12) . ?
B1 F1 1.274(10) . ?
B1 F10 1.311(17) . ?
B1 F6 1.328(12) . ?
B1 F7 1.369(9) . ?
B1 F5 1.369(13) . ?
B1 F9 1.433(13) . ?
B1 F3 1.433(10) . ?
B1 F4 1.471(12) . ?
B1 F8 1.489(13) . ?
B1 F2 1.512(10) . ?
